data_2011574
loop_
_publ_author_name
'Bolte, Michael'
'Degen, Alexander'
'Egert, Ernst'

_publ_section_title
;
 Diels--Alder adducts of maleic anhydride and dienes: new compounds by
 crystallization
;
_journal_issue 11
_journal_name_full 'Acta Crystallographica Section C'
_journal_page_first 1338
_journal_page_last 1342
_journal_paper_doi 10.1107/S0108270100010131
_journal_volume 56
_journal_year 2000
_chemical_formula_moiety 'C11 H8 Cl6 O4 , H2 O'
_chemical_formula_sum 'C11 H10 Cl6 O5'
_chemical_formula_weight 434.89
_chemical_name_systematic
;ethyl
1,2,3,4,7,7-hexachloro-6-carboxybicyclo[2.2.1]hept-2-ene-endo-cis-5-carboxylate
monohydrate
;
_space_group_IT_number 2
_symmetry_cell_setting triclinic
_symmetry_space_group_name_Hall '-P 1'
_symmetry_space_group_name_H-M 'P -1'
_audit_creation_method SHELXL97
_cell_angle_alpha 100.53(2)
_cell_angle_beta 94.00(2)
_cell_angle_gamma 95.06(2)
_cell_formula_units_Z 2
_cell_length_a 8.616(3)
_cell_length_b 9.281(2)
_cell_length_c 10.460(4)
_cell_measurement_reflns_used 2320
_cell_measurement_temperature 173(2)
_cell_measurement_theta_max 20
_cell_measurement_theta_min 1
_cell_volume 816.0(5)
_computing_cell_refinement SMART
_computing_data_collection 'SMART (Siemens, 1995)'
_computing_data_reduction 'SAINT (Siemens, 1995)'
_computing_molecular_graphics 'XP in SHELXTL-Plus (Sheldrick, 1991)'
_computing_structure_refinement 'SHELXL97 (Sheldrick, 1997)'
_computing_structure_solution 'SHELXS97 (Sheldrick, 1990)'
_diffrn_ambient_temperature 173(2)
_diffrn_measured_fraction_theta_full 1.000
_diffrn_measured_fraction_theta_max 1.000
_diffrn_measurement_device_type 'Siemens CCD three-circle'
_diffrn_measurement_method \w
_diffrn_radiation_monochromator graphite
_diffrn_radiation_source 'fine-focus sealed tube'
_diffrn_radiation_type MoK\a
_diffrn_radiation_wavelength .71073
_diffrn_reflns_av_R_equivalents .086
_diffrn_reflns_av_sigmaI/netI .104
_diffrn_reflns_limit_h_max 10
_diffrn_reflns_limit_h_min -10
_diffrn_reflns_limit_k_max 11
_diffrn_reflns_limit_k_min -11
_diffrn_reflns_limit_l_max 12
_diffrn_reflns_limit_l_min -12
_diffrn_reflns_number 11168
_diffrn_reflns_theta_full 25.03
_diffrn_reflns_theta_max 25.03
_diffrn_reflns_theta_min 1.99
_diffrn_standards_decay_% 0
_diffrn_standards_interval_time 900
_diffrn_standards_number 69
_exptl_absorpt_coefficient_mu 1.069
_exptl_absorpt_correction_T_max .901
_exptl_absorpt_correction_T_min .776
_exptl_absorpt_correction_type empirical
_exptl_absorpt_process_details '(SADABS; Sheldrick, 1996)'
_exptl_crystal_colour colourless
_exptl_crystal_density_diffrn 1.770
_exptl_crystal_density_method 'not measured'
_exptl_crystal_description plate
_exptl_crystal_F_000 436
_exptl_crystal_size_max .25
_exptl_crystal_size_mid .20
_exptl_crystal_size_min .10
_refine_diff_density_max .47
_refine_diff_density_min -.45
_refine_ls_extinction_method none
_refine_ls_goodness_of_fit_ref 1.003
_refine_ls_hydrogen_treatment mixed
_refine_ls_matrix_type full
_refine_ls_number_parameters 211
_refine_ls_number_reflns 2886
_refine_ls_number_restraints 0
_refine_ls_restrained_S_all 1.003
_refine_ls_R_factor_all .123
_refine_ls_R_factor_gt .056
_refine_ls_shift/su_max .003
_refine_ls_shift/su_mean .000
_refine_ls_structure_factor_coef Fsqd
_refine_ls_weighting_details 'calc w = 1/[\s^2^(Fo^2^)+(0.0636P)^2^] where P=(Fo^2^+2Fc^2^)/3'
_refine_ls_weighting_scheme calc
_refine_ls_wR_factor_ref .136
_reflns_number_gt 1709
_reflns_number_total 2886
_reflns_threshold_expression I>2\s(I)
_cod_data_source_file sk1412.cif
_cod_data_source_block V
_cod_depositor_comments
;
The following automatic conversions were performed:
'_symmetry_cell_setting' value 'Triclinic' changed to 'triclinic'
according to '/home/saulius/struct/CIF-dictionaries/cif_core.dic'
dictionary named 'cif_core.dic' version 2.4.1 from 2010-06-29.

Automatic conversion script
Id: cif_fix_enum 1527 2010-12-29 10:47:43Z saulius 

The following automatic conversions were performed:

'_symmetry_cell_setting' value 'Triclinic' changed to 'triclinic'
according to /home/saulius/struct/CIF-dictionaries/cif_core.dic
dictionary named 'cif_core.dic' version 2.4.1 from 2010-06-29.

Automatic conversion script
Id: cif_fix_values 1715 2011-07-08 13:25:40Z adriana 
;
_cod_original_sg_symbol_H-M P-1
_cod_original_formula_sum 'C11 H8 Cl6 O4 , H2 O'
_cod_database_code 2011574
_cod_database_fobs_code 2011574

loop_
_symmetry_equiv_pos_as_xyz
'x, y, z'
'-x, -y, -z'

loop_
_atom_site_label
_atom_site_fract_x
_atom_site_fract_y
_atom_site_fract_z
_atom_site_U_iso_or_equiv
_atom_site_adp_type
_atom_site_calc_flag
_atom_site_refinement_flags
_atom_site_occupancy
_atom_site_disorder_assembly
_atom_site_disorder_group
_atom_site_type_symbol
C1 .7769(6) .6312(5) .6060(5) .0200(12) Uani d . 1 . . C
H1 .7816 .5234 .5745 .024 Uiso calc R 1 . . H
C11 .8086(6) .7067(6) .4925(5) .0226(13) Uani d . 1 . . C
O11 .9144(4) .8017(4) .4920(4) .0329(10) Uani d . 1 . . O
O12 .7029(4) .6499(4) .3930(3) .0247(9) Uani d . 1 . . O
C12 .7169(7) .7031(6) .2712(6) .0393(16) Uani d . 1 . . C
H12A .6750 .6237 .1970 .047 Uiso calc R 1 . . H
H12B .8287 .7289 .2610 .047 Uiso calc R 1 . . H
C13 .6282(6) .8380(6) .2681(6) .0333(15) Uani d . 1 . . C
H13A .6398 .8710 .1852 .050 Uiso calc R 1 . . H
H13B .6707 .9173 .3405 .050 Uiso calc R 1 . . H
H13C .5171 .8122 .2766 .050 Uiso calc R 1 . . H
C2 .6151(6) .6492(5) .6608(5) .0195(12) Uani d . 1 . . C
H2 .5517 .5511 .6465 .023 Uiso calc R 1 . . H
C21 .5231(6) .7582(6) .6025(5) .0217(13) Uani d . 1 . . C
O21 .5761(4) .8813(4) .5974(4) .0286(9) Uani d . 1 . . O
O22 .3798(4) .7006(4) .5563(4) .0297(10) Uani d . 1 . . O
H22 .321(8) .765(7) .514(7) .07(2) Uiso d . 1 . . H
C3 .6633(6) .7046(6) .8105(5) .0238(13) Uani d . 1 . . C
Cl3 .50826(17) .68412(17) .90810(14) .0354(4) Uani d . 1 . . Cl
C4 .7522(6) .8567(6) .8313(5) .0231(13) Uani d . 1 . . C
Cl4 .68432(18) 1.01342(15) .90645(15) .0387(4) Uani d . 1 . . Cl
C5 .8900(6) .8423(6) .7829(5) .0250(13) Uani d . 1 . . C
Cl5 1.03712(18) .97470(16) .78113(16) .0413(4) Uani d . 1 . . Cl
C6 .8944(6) .6787(6) .7277(5) .0226(13) Uani d . 1 . . C
Cl6 1.08154(16) .62094(17) .70714(15) .0377(4) Uani d . 1 . . Cl
C7 .8036(6) .6148(6) .8307(5) .0255(13) Uani d . 1 . . C
Cl71 .89901(17) .66000(16) .98949(14) .0346(4) Uani d . 1 . . Cl
Cl72 .75705(18) .42083(15) .79200(15) .0351(4) Uani d . 1 . . Cl
O1W 1.2286(6) .8679(5) .4347(5) .0345(11) Uani d . 1 . . O
H1W 1.125(8) .884(7) .452(7) .07(3) Uiso d . 1 . . H
H2W 1.267(7) .941(7) .431(6) .04(2) Uiso d . 1 . . H

loop_
_atom_site_aniso_label
_atom_site_aniso_U_11
_atom_site_aniso_U_22
_atom_site_aniso_U_33
_atom_site_aniso_U_12
_atom_site_aniso_U_13
_atom_site_aniso_U_23
C1 .014(3) .024(3) .020(3) .003(2) .004(2) -.001(2)
C11 .022(3) .026(3) .022(3) .011(3) .003(3) .006(3)
O11 .020(2) .042(2) .037(3) -.006(2) .0017(19) .014(2)
O12 .024(2) .031(2) .019(2) -.0013(17) .0002(17) .0045(17)
C12 .044(4) .043(4) .029(4) -.002(3) .004(3) .006(3)
C13 .021(3) .045(4) .032(4) .002(3) .001(3) .005(3)
C2 .009(3) .022(3) .025(3) -.001(2) -.002(2) .002(2)
C21 .025(3) .027(3) .012(3) .002(3) .003(2) -.001(2)
O21 .020(2) .022(2) .044(3) .0001(17) -.0060(19) .0114(18)
O22 .015(2) .027(2) .046(3) -.0007(18) -.0080(19) .0076(19)
C3 .015(3) .029(3) .027(3) .005(2) .008(3) .000(3)
Cl3 .0259(9) .0499(9) .0311(9) .0034(7) .0086(7) .0078(7)
C4 .021(3) .026(3) .022(3) .010(3) .000(3) .000(2)
Cl4 .0431(10) .0302(8) .0392(10) .0161(7) -.0023(8) -.0063(7)
C5 .023(3) .024(3) .025(3) -.002(3) -.005(3) .003(2)
Cl5 .0269(9) .0368(9) .0552(11) -.0123(7) -.0058(8) .0069(8)
C6 .011(3) .028(3) .029(3) .007(2) .003(2) .003(3)
Cl6 .0191(8) .0492(10) .0444(10) .0150(7) -.0003(7) .0036(8)
C7 .023(3) .026(3) .025(3) .006(3) -.008(3) .000(2)
Cl71 .0383(10) .0380(9) .0262(9) .0109(7) -.0096(7) .0045(7)
Cl72 .0451(10) .0217(7) .0381(9) .0055(7) -.0064(7) .0072(7)
O1W .021(3) .027(3) .057(3) .004(2) .000(2) .013(2)

loop_
_atom_type_symbol
_atom_type_description
_atom_type_scat_dispersion_real
_atom_type_scat_dispersion_imag
_atom_type_scat_source
C C .0033 .0016 'International Tables Vol C Tables 4.2.6.8 and 6.1.1.4'
H H .0000 .0000 'International Tables Vol C Tables 4.2.6.8 and 6.1.1.4'
O O .0106 .0060 'International Tables Vol C Tables 4.2.6.8 and 6.1.1.4'
Cl Cl .1484 .1585 'International Tables Vol C Tables 4.2.6.8 and 6.1.1.4'

loop_
_geom_angle_atom_site_label_1
_geom_angle_atom_site_label_2
_geom_angle_atom_site_label_3
_geom_angle
C11 C1 C6 115.6(4)
C11 C1 C2 115.9(4)
C6 C1 C2 103.8(4)
C11 C1 H1 107.0
C6 C1 H1 107.0
C2 C1 H1 107.0
O11 C11 O12 125.8(5)
O11 C11 C1 125.4(5)
O12 C11 C1 108.8(4)
C11 O12 C12 117.7(4)
O12 C12 C13 111.5(5)
O12 C12 H12A 109.3
C13 C12 H12A 109.3
O12 C12 H12B 109.3
C13 C12 H12B 109.3
H12A C12 H12B 108.0
C12 C13 H13A 109.5
C12 C13 H13B 109.5
H13A C13 H13B 109.5
C12 C13 H13C 109.5
H13A C13 H13C 109.5
H13B C13 H13C 109.5
C21 C2 C1 113.5(4)
C21 C2 C3 111.9(4)
C1 C2 C3 101.7(4)
C21 C2 H2 109.8
C1 C2 H2 109.8
C3 C2 H2 109.8
O21 C21 O22 124.3(5)
O21 C21 C2 123.7(5)
O22 C21 C2 112.0(4)
C21 O22 H22 114(4)
C4 C3 C7 98.5(4)
C4 C3 C2 109.2(4)
C7 C3 C2 100.9(4)
C4 C3 Cl3 116.4(4)
C7 C3 Cl3 116.7(4)
C2 C3 Cl3 113.3(4)
C5 C4 C3 107.8(4)
C5 C4 Cl4 127.7(4)
C3 C4 Cl4 124.5(4)
C4 C5 C6 107.0(5)
C4 C5 Cl5 128.4(4)
C6 C5 Cl5 124.6(4)
C5 C6 C1 109.7(4)
C5 C6 C7 98.5(4)
C1 C6 C7 100.8(4)
C5 C6 Cl6 115.7(4)
C1 C6 Cl6 114.5(4)
C7 C6 Cl6 115.7(4)
C6 C7 C3 92.7(4)
C6 C7 Cl71 113.7(4)
C3 C7 Cl71 113.6(4)
C6 C7 Cl72 114.0(4)
C3 C7 Cl72 114.5(4)
Cl71 C7 Cl72 107.9(3)
H1W O1W H2W 105(6)

loop_
_geom_bond_atom_site_label_1
_geom_bond_atom_site_label_2
_geom_bond_site_symmetry_2
_geom_bond_distance
_geom_bond_publ_flag
C1 C11 . 1.513(7) ?
C1 C6 . 1.542(7) ?
C1 C2 . 1.555(7) ?
C1 H1 . 1.0000 ?
C11 O11 . 1.212(6) ?
C11 O12 . 1.332(6) ?
O12 C12 . 1.457(6) ?
C12 C13 . 1.528(8) ?
C12 H12A . .9900 ?
C12 H12B . .9900 ?
C13 H13A . .9800 ?
C13 H13B . .9800 ?
C13 H13C . .9800 ?
C2 C21 . 1.524(7) ?
C2 C3 . 1.571(7) ?
C2 H2 . 1.0000 ?
C21 O21 . 1.204(6) ?
C21 O22 . 1.323(6) ?
O22 H22 . .96(7) ?
C3 C4 . 1.517(7) ?
C3 C7 . 1.551(7) ?
C3 Cl3 . 1.754(5) ?
C4 C5 . 1.331(7) ?
C4 Cl4 . 1.695(5) ?
C5 C6 . 1.528(7) ?
C5 Cl5 . 1.689(5) ?
C6 C7 . 1.547(7) ?
C6 Cl6 . 1.758(5) ?
C7 Cl71 . 1.762(5) ?
C7 Cl72 . 1.775(5) ?
O1W H1W . .94(7) ?
O1W H2W . .74(6) ?

loop_
_geom_hbond_atom_site_label_D
_geom_hbond_atom_site_label_H
_geom_hbond_atom_site_label_A
_geom_hbond_site_symmetry_A
_geom_hbond_distance_DH
_geom_hbond_distance_HA
_geom_hbond_distance_DA
_geom_hbond_angle_DHA
O22 H22 O1W 1_455 .96(7) 1.60(7) 2.564(6) 176(6)
O1W H1W O11 . .94(7) 2.01(7) 2.852(6) 148(6)
O1W H2W O21 2_776 .74(6) 2.12(6) 2.835(6) 165(7)

loop_
_geom_torsion_atom_site_label_1
_geom_torsion_atom_site_label_2
_geom_torsion_atom_site_label_3
_geom_torsion_atom_site_label_4
_geom_torsion
C6 C1 C11 O11 -2.0(7)
C2 C1 C11 O11 119.7(6)
C6 C1 C11 O12 177.0(4)
C2 C1 C11 O12 -61.3(5)
O11 C11 O12 C12 1.6(7)
C1 C11 O12 C12 -177.3(4)
C11 O12 C12 C13 -88.8(6)
C11 C1 C2 C21 -7.9(6)
C6 C1 C2 C21 119.9(4)
C11 C1 C2 C3 -128.3(4)
C6 C1 C2 C3 -.5(5)
C1 C2 C21 O21 -50.9(7)
C3 C2 C21 O21 63.5(6)
C1 C2 C21 O22 127.9(5)
C3 C2 C21 O22 -117.8(5)
C21 C2 C3 C4 -54.9(5)
C1 C2 C3 C4 66.5(5)
C21 C2 C3 C7 -158.0(4)
C1 C2 C3 C7 -36.6(5)
C21 C2 C3 Cl3 76.5(5)
C1 C2 C3 Cl3 -162.1(3)
C7 C3 C4 C5 35.2(5)
C2 C3 C4 C5 -69.5(5)
Cl3 C3 C4 C5 160.8(4)
C7 C3 C4 Cl4 -143.6(4)
C2 C3 C4 Cl4 111.7(5)
Cl3 C3 C4 Cl4 -18.1(6)
C3 C4 C5 C6 .4(6)
Cl4 C4 C5 C6 179.1(4)
C3 C4 C5 Cl5 -179.0(4)
Cl4 C4 C5 Cl5 -.3(8)
C4 C5 C6 C1 68.8(5)
Cl5 C5 C6 C1 -111.8(5)
C4 C5 C6 C7 -35.9(5)
Cl5 C5 C6 C7 143.5(4)
C4 C5 C6 Cl6 -159.9(4)
Cl5 C5 C6 Cl6 19.5(6)
C11 C1 C6 C5 62.3(5)
C2 C1 C6 C5 -65.7(5)
C11 C1 C6 C7 165.5(4)
C2 C1 C6 C7 37.5(5)
C11 C1 C6 Cl6 -69.7(5)
C2 C1 C6 Cl6 162.3(3)
C5 C6 C7 C3 53.6(4)
C1 C6 C7 C3 -58.4(4)
Cl6 C6 C7 C3 177.6(4)
C5 C6 C7 Cl71 -63.7(4)
C1 C6 C7 Cl71 -175.7(3)
Cl6 C6 C7 Cl71 60.3(5)
C5 C6 C7 Cl72 172.0(3)
C1 C6 C7 Cl72 60.0(4)
Cl6 C6 C7 Cl72 -64.1(5)
C4 C3 C7 C6 -53.4(4)
C2 C3 C7 C6 58.1(4)
Cl3 C3 C7 C6 -178.7(4)
C4 C3 C7 Cl71 63.9(5)
C2 C3 C7 Cl71 175.5(3)
Cl3 C3 C7 Cl71 -61.4(5)
C4 C3 C7 Cl72 -171.4(4)
C2 C3 C7 Cl72 -59.9(5)
Cl3 C3 C7 Cl72 63.3(5)
